data_7027126
loop_
_publ_author_name
'Kresi\'nski, Roman A.'

_publ_section_title
;
 Pyrazabole formation by thermolysis of the free acid of the
 hydrotris(pyrazolyl)borate ion
;
_journal_issue 3
_journal_name_full 'Journal of the Chemical Society, Dalton Transactions'
_journal_page_first 401
_journal_paper_doi 10.1039/a807338d
_journal_year 1999
_chemical_compound_source 'dichloromethane-petrol solution'
_chemical_formula_moiety 'C24 H24 B4 N16 O2'
_chemical_formula_sum 'C24 H24 B4 N16 O2'
_chemical_formula_weight 611.83
_chemical_melting_point 532.5(15)
_chemical_name_common 'bispyrazolylboron oxide dimer'
_chemical_name_systematic
; 
 ? 
;
_space_group_IT_number 61
_symmetry_space_group_name_Hall '-P 2ac 2ab'
_symmetry_space_group_name_H-M 'P b c a'
_atom_sites_solution_hydrogens difmap
_atom_sites_solution_primary direct
_atom_sites_solution_secondary difmap
_audit_creation_method SHELXL
_cell_angle_alpha 90.00
_cell_angle_beta 90.00
_cell_angle_gamma 90.00
_cell_formula_units_Z 4
_cell_length_a 9.4165(13)
_cell_length_b 16.3833(15)
_cell_length_c 18.6033(9)
_cell_measurement_reflns_used 250
_cell_measurement_temperature 293(2)
_cell_measurement_theta_max 25.08
_cell_measurement_theta_min 2.19
_cell_volume 2870.0(5)
_computing_cell_refinement 'REFINE in MADNES'
_computing_data_collection 'MADNES (Pflugrath & Messerschmidt, 1989)'
_computing_data_reduction 'ABSMAD (Karaulov, 1992)'
_computing_molecular_graphics 'SNOOPI (Davies, 1983)'
_computing_publication_material SHELXL93
_computing_structure_refinement 'SHELXL93 (Sheldrick, 1993)'
_computing_structure_solution 'SHELXS86 (Sheldrick, 1985)'
_diffrn_ambient_temperature 293(2)
_diffrn_measurement_device 'Delft Instruments FAST area detector'
_diffrn_measurement_method 'Collection method: see Darr, Drake, Hursthouse & Malik (1993)'
_diffrn_radiation_monochromator graphite
_diffrn_radiation_source 'fine-focus sealed tube'
_diffrn_radiation_type MoK\a
_diffrn_radiation_wavelength 0.71069
_diffrn_reflns_av_R_equivalents 0.1330
_diffrn_reflns_av_sigmaI/netI 0.2735
_diffrn_reflns_limit_h_max 8
_diffrn_reflns_limit_h_min -10
_diffrn_reflns_limit_k_max 18
_diffrn_reflns_limit_k_min -18
_diffrn_reflns_limit_l_max 20
_diffrn_reflns_limit_l_min -18
_diffrn_reflns_number 10031
_diffrn_reflns_theta_max 25.08
_diffrn_reflns_theta_min 2.19
_diffrn_standards_decay_% 'not measured'
_diffrn_standards_interval_count 'not measured'
_diffrn_standards_interval_time 'not measured'
_diffrn_standards_number 'not measured'
_exptl_absorpt_coefficient_mu 0.097
_exptl_absorpt_correction_T_max 1.000
_exptl_absorpt_correction_T_min 0.800
_exptl_absorpt_correction_type DIFABS
_exptl_crystal_colour none
_exptl_crystal_density_diffrn 1.416
_exptl_crystal_description block
_exptl_crystal_F_000 1264
_exptl_crystal_size_max 0.20
_exptl_crystal_size_mid 0.18
_exptl_crystal_size_min 0.15
_refine_diff_density_max 0.145
_refine_diff_density_min -0.166
_refine_diff_density_rms 0.037
_refine_ls_extinction_method none
_refine_ls_goodness_of_fit_all 0.557
_refine_ls_goodness_of_fit_obs 0.770
_refine_ls_hydrogen_treatment free
_refine_ls_matrix_type full
_refine_ls_number_parameters 257
_refine_ls_number_reflns 2264
_refine_ls_number_restraints 0
_refine_ls_restrained_S_all 0.557
_refine_ls_restrained_S_obs 0.770
_refine_ls_R_factor_all 0.1165
_refine_ls_R_factor_obs 0.0351
_refine_ls_shift/esd_max -0.001
_refine_ls_shift/esd_mean 0.000
_refine_ls_structure_factor_coef Fsqd
_refine_ls_weighting_details 'w=1/[\s^2^(Fo^2^)+(0.0000P)^2^+0.0000P] where P=(Fo^2^+2Fc^2^)/3'
_refine_ls_weighting_scheme calc
_refine_ls_wR_factor_all 0.0656
_refine_ls_wR_factor_obs 0.0559
_reflns_number_observed 1042
_reflns_number_total 2264
_reflns_observed_criterion >2sigma(I)
_cod_data_source_file 807338dsup1.cif
_cod_data_source_block bpyb
_cod_depositor_comments
;
The following automatic conversions were performed:

'_chemical_melting_point' value '531-534 K' was changed to
'532.5(15)' - the average value was taken and precision was
estimated.

Automatic conversion script
Id: cif_fix_values 1891 2012-01-12 08:04:46Z andrius 

The following automatic conversions were performed:

'_refine_ls_weighting_scheme' value 'calc
w=1/[\s^2^(Fo^2^)+(0.0000P)^2^+0.0000P] where P=(Fo^2^+2Fc^2^)/3' was
changed to 'calc'. New tag '_refine_ls_weighting_details' was
created. The value of the new tag was set to
'w=1/[\s^2^(Fo^2^)+(0.0000P)^2^+0.0000P] where P=(Fo^2^+2Fc^2^)/3'.

Automatic conversion script
Id: cif_fix_values 3143 2015-03-26 13:38:13Z robertas 
;
_cod_database_code 7027126

loop_
_symmetry_equiv_pos_as_xyz
'x, y, z'
'-x, y+1/2, -z+1/2'
'x+1/2, -y+1/2, -z'
'-x+1/2, -y, z+1/2'
'-x, -y, -z'
'x, -y-1/2, z-1/2'
'-x-1/2, y-1/2, z'
'x-1/2, y, -z-1/2'

loop_
_atom_site_aniso_label
_atom_site_aniso_U_11
_atom_site_aniso_U_22
_atom_site_aniso_U_33
_atom_site_aniso_U_23
_atom_site_aniso_U_13
_atom_site_aniso_U_12
O 0.0389(9) 0.0352(10) 0.0313(11) -0.0021(9) -0.0016(7) -0.0042(8)
N1 0.0381(12) 0.0377(13) 0.0335(14) -0.0050(12) 0.0014(10) -0.0003(10)
N2 0.0357(12) 0.0432(14) 0.0311(14) 0.0042(12) -0.0003(10) 0.0030(10)
N3 0.0450(12) 0.0353(14) 0.0299(15) -0.0014(12) 0.0029(10) 0.0013(10)
N4 0.0443(12) 0.0384(14) 0.0306(14) 0.0025(12) -0.0010(10) 0.0019(10)
N5 0.0435(13) 0.0392(14) 0.0305(15) -0.0031(12) 0.0010(10) -0.0091(11)
N6 0.0572(15) 0.050(2) 0.043(2) -0.0031(13) 0.0020(12) -0.0133(12)
N7 0.0447(13) 0.049(2) 0.032(2) -0.0040(12) 0.0014(11) -0.0139(11)
N8 0.075(2) 0.084(2) 0.057(2) -0.014(2) 0.0016(14) -0.044(2)
B1 0.035(2) 0.038(2) 0.028(2) 0.000(2) -0.0032(13) 0.0009(14)
B2 0.040(2) 0.045(2) 0.027(2) 0.003(2) -0.0022(14) 0.000(2)
C1 0.046(2) 0.057(2) 0.051(2) -0.005(2) 0.002(2) 0.0151(15)
C2 0.043(2) 0.059(2) 0.058(2) 0.010(2) -0.006(2) 0.0132(15)
C3 0.049(2) 0.067(2) 0.039(2) 0.006(2) -0.006(2) 0.0105(15)
C4 0.063(2) 0.036(2) 0.049(2) -0.006(2) -0.001(2) 0.0157(14)
C5 0.064(2) 0.033(2) 0.056(2) 0.003(2) -0.008(2) 0.0095(14)
C6 0.067(2) 0.044(2) 0.039(2) 0.008(2) -0.005(2) 0.0097(15)
C7 0.057(2) 0.059(2) 0.044(2) -0.007(2) 0.0102(15) -0.018(2)
C8 0.066(2) 0.067(2) 0.043(2) 0.000(2) 0.013(2) -0.007(2)
C9 0.049(2) 0.052(2) 0.047(2) 0.007(2) 0.000(2) -0.012(2)
C10 0.053(2) 0.054(2) 0.041(2) -0.009(2) -0.003(2) -0.007(2)
C11 0.070(2) 0.062(2) 0.046(2) -0.016(2) -0.010(2) -0.004(2)
C12 0.074(3) 0.074(3) 0.067(3) -0.015(2) -0.013(2) -0.028(2)

loop_
_atom_site_label
_atom_site_type_symbol
_atom_site_fract_x
_atom_site_fract_y
_atom_site_fract_z
_atom_site_U_iso_or_equiv
_atom_site_thermal_displace_type
O O 0.03682(14) 0.49063(9) 0.38677(8) 0.0351(4) Uani
N1 N 0.2229(2) 0.50457(12) 0.48015(11) 0.0364(5) Uani
N2 N 0.1986(2) 0.51018(12) 0.55195(11) 0.0367(5) Uani
N3 N 0.0251(2) 0.62278(12) 0.52916(11) 0.0367(5) Uani
N4 N 0.0556(2) 0.61923(12) 0.45763(11) 0.0378(5) Uani
N5 N 0.2312(2) 0.57976(13) 0.36280(11) 0.0377(6) Uani
N6 N 0.3195(2) 0.64340(13) 0.37739(12) 0.0500(6) Uani
N7 N 0.1347(2) 0.60787(13) 0.65065(11) 0.0417(6) Uani
N8 N 0.2509(2) 0.6547(2) 0.64164(13) 0.0721(8) Uani
B1 B 0.1306(3) 0.5455(2) 0.4201(2) 0.0335(7) Uani
B2 B 0.0747(3) 0.5592(2) 0.5878(2) 0.0372(8) Uani
C1 C 0.3306(3) 0.4526(2) 0.4707(2) 0.0511(8) Uani
H1 H 0.3596(20) 0.4405(14) 0.4229(13) 0.052(8) Uiso
C2 C 0.3769(3) 0.4243(2) 0.5356(2) 0.0536(8) Uani
H2 H 0.4521(24) 0.3851(15) 0.5437(13) 0.077(9) Uiso
C3 C 0.2929(3) 0.4613(2) 0.5851(2) 0.0514(8) Uani
H3 H 0.2856(21) 0.4620(15) 0.6368(14) 0.060(8) Uiso
C4 C -0.0535(3) 0.6898(2) 0.5400(2) 0.0493(8) Uani
H4 H -0.0772(22) 0.7024(16) 0.5902(15) 0.078(10) Uiso
C5 C -0.0750(3) 0.7296(2) 0.4765(2) 0.0513(8) Uani
H5 H -0.1270(21) 0.7855(15) 0.4661(12) 0.064(8) Uiso
C6 C -0.0057(3) 0.6836(2) 0.4264(2) 0.0501(8) Uani
H6 H 0.0057(20) 0.6895(14) 0.3746(14) 0.054(8) Uiso
C7 C 0.2645(3) 0.5454(2) 0.2999(2) 0.0536(8) Uani
H7 H 0.2056(26) 0.4977(18) 0.2820(14) 0.089(10) Uiso
C8 C 0.3764(3) 0.5880(2) 0.2715(2) 0.0590(9) Uani
H8 H 0.4153(30) 0.5787(20) 0.2312(16) 0.100(13) Uiso
C9 C 0.4056(3) 0.6479(2) 0.3207(2) 0.0493(8) Uani
H9 H 0.4830(23) 0.6852(15) 0.3194(13) 0.065(9) Uiso
C10 C 0.0784(3) 0.6201(2) 0.7156(2) 0.0494(8) Uani
H10 H -0.0051(25) 0.5882(16) 0.7275(13) 0.067(9) Uiso
C11 C 0.1597(3) 0.6758(2) 0.7515(2) 0.0591(9) Uani
H11 H 0.1489(22) 0.6889(16) 0.8013(13) 0.066(9) Uiso
C12 C 0.2632(4) 0.6949(2) 0.7030(2) 0.0719(10) Uani
H12 H 0.3411(32) 0.7299(21) 0.7103(17) 0.124(14) Uiso

loop_
_atom_type_symbol
_atom_type_description
_atom_type_scat_dispersion_real
_atom_type_scat_dispersion_imag
_atom_type_scat_source
C C 0.0033 0.0016 'International Tables Vol C Tables 4.2.6.8 and 6.1.1.4'
H H 0.0000 0.0000 'International Tables Vol C Tables 4.2.6.8 and 6.1.1.4'
B B 0.0013 0.0007 'International Tables Vol C Tables 4.2.6.8 and 6.1.1.4'
N N 0.0061 0.0033 'International Tables Vol C Tables 4.2.6.8 and 6.1.1.4'
O O 0.0106 0.0060 'International Tables Vol C Tables 4.2.6.8 and 6.1.1.4'

loop_
_geom_angle_atom_site_label_1
_geom_angle_atom_site_label_2
_geom_angle_atom_site_label_3
_geom_angle
_geom_angle_site_symmetry_1
_geom_angle_site_symmetry_3
_geom_angle_publ_flag
B1 O B2 133.6(2) . 5_566 yes
C1 N1 N2 107.5(2) . . yes
C1 N1 B1 126.9(2) . . yes
N2 N1 B1 125.4(2) . . yes
C3 N2 N1 107.5(2) . . yes
C3 N2 B2 127.0(2) . . yes
N1 N2 B2 125.4(2) . . yes
C4 N3 N4 107.4(2) . . yes
C4 N3 B2 126.9(2) . . yes
N4 N3 B2 125.7(2) . . yes
C6 N4 N3 107.5(2) . . yes
C6 N4 B1 127.7(2) . . yes
N3 N4 B1 124.3(2) . . yes
C7 N5 N6 110.7(2) . . no
C7 N5 B1 126.9(2) . . no
N6 N5 B1 121.3(2) . . no
C9 N6 N5 104.8(2) . . no
C10 N7 N8 110.5(2) . . no
C10 N7 B2 128.7(2) . . no
N8 N7 B2 120.3(2) . . no
C12 N8 N7 104.3(3) . . no
O B1 N5 108.4(2) . . yes
O B1 N4 114.0(2) . . yes
N5 B1 N4 107.9(2) . . yes
O B1 N1 113.0(2) . . yes
N5 B1 N1 108.1(2) . . yes
N4 B1 N1 105.3(2) . . yes
O B2 N7 108.8(2) 5_566 . yes
O B2 N2 113.7(2) 5_566 . yes
N7 B2 N2 108.6(2) . . yes
O B2 N3 113.1(2) 5_566 . yes
N7 B2 N3 107.1(2) . . yes
N2 B2 N3 105.3(2) . . yes
N1 C1 C2 110.1(3) . . no
C3 C2 C1 105.2(3) . . no
N2 C3 C2 109.8(3) . . no
N3 C4 C5 110.1(3) . . no
C4 C5 C6 104.9(3) . . no
N4 C6 C5 110.2(3) . . no
N5 C7 C8 107.8(3) . . no
C9 C8 C7 105.1(3) . . no
N6 C9 C8 111.6(3) . . no
N7 C10 C11 108.7(3) . . no
C12 C11 C10 103.4(3) . . no
N8 C12 C11 113.2(3) . . no

loop_
_geom_bond_atom_site_label_1
_geom_bond_atom_site_label_2
_geom_bond_distance
_geom_bond_site_symmetry_2
_geom_bond_publ_flag
O B1 1.405(3) . yes
O B2 1.411(3) 5_566 yes
N1 C1 1.335(3) . yes
N1 N2 1.358(2) . yes
N1 B1 1.566(3) . yes
N2 C3 1.346(3) . yes
N2 B2 1.566(3) . yes
N3 C4 1.339(3) . yes
N3 N4 1.362(2) . yes
N3 B2 1.580(3) . yes
N4 C6 1.335(3) . yes
N4 B1 1.564(3) . yes
N5 C7 1.335(3) . no
N5 N6 1.361(2) . no
N5 B1 1.533(3) . no
N6 C9 1.333(3) . no
N7 C10 1.335(3) . no
N7 N8 1.347(2) . no
N7 B2 1.524(3) . no
N8 C12 1.323(3) . no
B2 O 1.411(3) 5_566 no
C1 C2 1.364(4) . no
C2 C3 1.358(4) . no
C4 C5 1.364(4) . no
C5 C6 1.365(4) . no
C7 C8 1.370(4) . no
C8 C9 1.370(4) . no
C10 C11 1.365(4) . no
C11 C12 1.365(4) . no
